data_7244688
loop_
_publ_author_name
'Prashanth, Jupally'
'Arikatla, Sivalakshmi Devi'
'Surov, Artem'
'Voronin, Alexander P.'
'Andrei, Churakov'
'Perlovich, German L.'
'Balasubramanian, Sridhar'

_publ_section_title
;
 Understanding the thermal stability of apalutamide crystalline solvates
 through crystal structure analyses and computational studies
;
_journal_name_full CrystEngComm
_journal_paper_doi 10.1039/D2CE00216G
_journal_year 2022
_chemical_formula_moiety '2(C21 H15 F4 N5 O2 S), C4 H8 O2'
_chemical_formula_sum 'C46 H38 F8 N10 O6 S2'
_chemical_formula_weight 1042.98
_chemical_name_common Apalutamide-1,4-dioxane-2:1
_space_group_crystal_system monoclinic
_space_group_IT_number 15
_space_group_name_Hall '-C 2yc'
_space_group_name_H-M_alt 'C 1 2/c 1'
_atom_sites_solution_hydrogens mixed
_audit_creation_method SHELXL-2018/3
_audit_update_record
;
2022-02-15 deposited with the CCDC.	2022-03-30 downloaded from the CCDC.
;
_cell_angle_alpha 90
_cell_angle_beta 110.9090(7)
_cell_angle_gamma 90
_cell_formula_units_Z 8
_cell_length_a 41.7833(6)
_cell_length_b 13.6224(2)
_cell_length_c 17.4061(3)
_cell_measurement_reflns_used 9934
_cell_measurement_temperature 294(2)
_cell_measurement_theta_max 26.36
_cell_measurement_theta_min 2.50
_cell_volume 9254.9(3)
_computing_cell_refinement '<i>SAINT</i> (Bruker, 2016)'
_computing_data_collection '<i>APEX3</i> (Bruker, 2016)'
_computing_data_reduction 'Bruker SAINT'
_computing_molecular_graphics 'Bruker SHELXTL'
_computing_publication_material 'Bruker SHELXTL'
_computing_structure_refinement 'SHELXL-2018/3 (Sheldrick, 2018)'
_computing_structure_solution 'SHELXT 2014/5 (Sheldrick, 2014)'
_diffrn_ambient_temperature 294(2)
_diffrn_measured_fraction_theta_full 0.999
_diffrn_measured_fraction_theta_max 0.994
_diffrn_measurement_device_type 'Bruker D8 QUEST PHOTON-100'
_diffrn_measurement_method '\w and \f'
_diffrn_radiation_type MoK\a
_diffrn_radiation_wavelength 0.71073
_diffrn_reflns_av_R_equivalents 0.0620
_diffrn_reflns_av_unetI/netI 0.0673
_diffrn_reflns_Laue_measured_fraction_full 0.999
_diffrn_reflns_Laue_measured_fraction_max 0.994
_diffrn_reflns_limit_h_max 51
_diffrn_reflns_limit_h_min -52
_diffrn_reflns_limit_k_max 15
_diffrn_reflns_limit_k_min -17
_diffrn_reflns_limit_l_max 21
_diffrn_reflns_limit_l_min -21
_diffrn_reflns_number 36635
_diffrn_reflns_point_group_measured_fraction_full 0.999
_diffrn_reflns_point_group_measured_fraction_max 0.994
_diffrn_reflns_theta_full 25.242
_diffrn_reflns_theta_max 26.394
_diffrn_reflns_theta_min 2.165
_exptl_absorpt_coefficient_mu 0.209
_exptl_absorpt_correction_T_max 0.7454
_exptl_absorpt_correction_T_min 0.5793
_exptl_absorpt_correction_type multi-scan
_exptl_absorpt_process_details 'SADABS 2014/5'
_exptl_crystal_colour colorless
_exptl_crystal_density_diffrn 1.497
_exptl_crystal_description block
_exptl_crystal_F_000 4288
_exptl_crystal_size_max 0.260
_exptl_crystal_size_mid 0.220
_exptl_crystal_size_min 0.120
_refine_diff_density_max 0.831
_refine_diff_density_min -0.882
_refine_diff_density_rms 0.081
_refine_ls_extinction_method none
_refine_ls_goodness_of_fit_ref 1.063
_refine_ls_hydrogen_treatment mixed
_refine_ls_matrix_type full
_refine_ls_number_parameters 669
_refine_ls_number_reflns 9440
_refine_ls_number_restraints 2
_refine_ls_restrained_S_all 1.063
_refine_ls_R_factor_all 0.1245
_refine_ls_R_factor_gt 0.0832
_refine_ls_shift/su_max 0.001
_refine_ls_shift/su_mean 0.000
_refine_ls_structure_factor_coef Fsqd
_refine_ls_weighting_details 'w=1/[\s^2^(Fo^2^)+(0.0679P)^2^+56.7028P] where P=(Fo^2^+2Fc^2^)/3'
_refine_ls_weighting_scheme calc
_refine_ls_wR_factor_gt 0.1806
_refine_ls_wR_factor_ref 0.2010
_reflns_Friedel_coverage 0.000
_reflns_number_gt 6534
_reflns_number_total 9440
_reflns_threshold_expression 'I > 2\s(I)'
_cod_data_source_file d2ce00216g2.cif
_cod_data_source_block KA1156_0m_APA-DOX-2-1
_cod_original_sg_symbol_H-M 'C 2/c'
_cod_database_code 7244688
_shelx_shelxl_version_number 2018/3
_shelx_space_group_comment
;
The symmetry employed for this shelxl refinement is uniquely defined
by the following loop, which should always be used as a source of
symmetry information in preference to the above space-group names.
They are only intended as comments.
;
_shelx_estimated_absorpt_t_min 0.948
_shelx_estimated_absorpt_t_max 0.975

loop_
_space_group_symop_operation_xyz
'x, y, z'
'-x, y, -z+1/2'
'x+1/2, y+1/2, z'
'-x+1/2, y+1/2, -z+1/2'
'-x, -y, -z'
'x, -y, z-1/2'
'-x+1/2, -y+1/2, -z'
'x+1/2, -y+1/2, z-1/2'

loop_
_atom_site_label
_atom_site_type_symbol
_atom_site_fract_x
_atom_site_fract_y
_atom_site_fract_z
_atom_site_U_iso_or_equiv
_atom_site_adp_type
_atom_site_occupancy
_atom_site_site_symmetry_order
_atom_site_calc_flag
_atom_site_refinement_flags_posn
_atom_site_refinement_flags_adp
_atom_site_refinement_flags_occupancy
_atom_site_disorder_assembly
_atom_site_disorder_group
C1A C 0.60319(10) 0.6262(3) 0.1293(2) 0.0209(8) Uani 1 1 d . . . . .
C2A C 0.57380(10) 0.6299(3) 0.1473(2) 0.0230(9) Uani 1 1 d . . . . .
H2A H 0.568057 0.686247 0.169714 0.028 Uiso 1 1 calc R U . . .
C3A C 0.55290(10) 0.5478(3) 0.1313(2) 0.0237(9) Uani 1 1 d . . . . .
C4A C 0.56326(11) 0.4655(3) 0.0983(2) 0.0265(9) Uani 1 1 d . . . . .
C5A C 0.61155(11) 0.5416(3) 0.0957(3) 0.0283(9) Uani 1 1 d . . . . .
H5A H 0.631577 0.540670 0.083929 0.034 Uiso 1 1 calc R U . . .
C6A C 0.64459(11) 0.7472(3) 0.2192(2) 0.0243(9) Uani 1 1 d . . . . .
C7A C 0.64598(11) 0.8609(3) 0.1199(2) 0.0227(9) Uani 1 1 d . . . . .
C8A C 0.62430(12) 0.7739(3) 0.0793(2) 0.0287(10) Uani 1 1 d . . . . .
C9A C 0.52008(11) 0.5465(3) 0.1486(3) 0.0309(10) Uani 1 1 d . . . . .
C10A C 0.54286(13) 0.3760(3) 0.0815(3) 0.0368(11) Uani 1 1 d . . . . .
C11A C 0.67821(10) 0.8940(3) 0.2724(2) 0.0211(8) Uani 1 1 d . . . . .
C12A C 0.66514(10) 0.9743(3) 0.2994(2) 0.0212(8) Uani 1 1 d . . . . .
H12A H 0.642065 0.990683 0.276013 0.025 Uiso 1 1 calc R U . . .
C13A C 0.68735(10) 1.0297(3) 0.3623(2) 0.0217(8) Uani 1 1 d . . . . .
C14A C 0.72178(10) 1.0075(3) 0.3992(2) 0.0191(8) Uani 1 1 d . . . . .
C15A C 0.73431(11) 0.9271(3) 0.3698(2) 0.0272(9) Uani 1 1 d . . . . .
H15A H 0.757390 0.910849 0.393260 0.033 Uiso 1 1 calc R U . . .
C16A C 0.71281(11) 0.8706(3) 0.3057(2) 0.0287(10) Uani 1 1 d . . . . .
H16A H 0.721466 0.817856 0.285313 0.034 Uiso 1 1 calc R U . . .
C17A C 0.62915(11) 0.9608(3) 0.0865(2) 0.0286(9) Uani 1 1 d . . . . .
H17A H 0.604649 0.956997 0.056655 0.034 Uiso 1 1 calc R U . . .
H17B H 0.634641 1.012480 0.127505 0.034 Uiso 1 1 calc R U . . .
C18A C 0.67431(13) 0.8856(3) 0.0854(3) 0.0374(11) Uani 1 1 d . . . . .
H18A H 0.695006 0.912013 0.126032 0.045 Uiso 1 1 calc R U . . .
H18B H 0.679581 0.832297 0.054902 0.045 Uiso 1 1 calc R U . . .
C19A C 0.65065(13) 0.9642(3) 0.0306(3) 0.0369(11) Uani 1 1 d . . . . .
H19A H 0.638344 0.942512 -0.025311 0.044 Uiso 1 1 calc R U . . .
H19B H 0.661813 1.026744 0.031249 0.044 Uiso 1 1 calc R U . . .
C20A C 0.74408(10) 1.0681(3) 0.4706(2) 0.0192(8) Uani 1 1 d . . . . .
C21A C 0.79006(13) 1.1885(3) 0.5179(3) 0.0348(11) Uani 1 1 d . . . . .
H21A H 0.785229 1.256297 0.503227 0.052 Uiso 1 1 calc R U . . .
H21B H 0.813076 1.173618 0.522043 0.052 Uiso 1 1 calc R U . . .
H21C H 0.787611 1.176369 0.569843 0.052 Uiso 1 1 calc R U . . .
S1A S 0.65448(4) 0.68837(9) 0.30389(7) 0.0434(3) Uani 1 1 d . . . . .
F1A F 0.51285(7) 0.6335(2) 0.17117(17) 0.0444(7) Uani 1 1 d . . . . .
F2A F 0.52160(7) 0.4818(2) 0.20714(15) 0.0403(7) Uani 1 1 d . . . . .
F3A F 0.49338(6) 0.5192(2) 0.08169(15) 0.0437(7) Uani 1 1 d . . . . .
F4A F 0.67501(6) 1.11010(17) 0.38779(14) 0.0324(6) Uani 1 1 d . . . . .
O1A O 0.60933(10) 0.7595(2) 0.00723(18) 0.0478(10) Uani 1 1 d . . . . .
O2A O 0.74063(8) 1.0623(2) 0.53787(16) 0.0269(7) Uani 1 1 d . . . . .
N1A N 0.59169(10) 0.4617(3) 0.0798(2) 0.0327(9) Uani 1 1 d . . . . .
N2A N 0.62493(8) 0.7101(2) 0.14194(18) 0.0211(7) Uani 1 1 d . . . . .
N3A N 0.65550(8) 0.8359(2) 0.20680(19) 0.0218(7) Uani 1 1 d . . . . .
N4A N 0.52672(13) 0.3067(3) 0.0685(3) 0.0554(13) Uani 1 1 d . . . . .
N5A N 0.76613(9) 1.1266(2) 0.45486(19) 0.0239(8) Uani 1 1 d D . . . .
H5NA H 0.7679(10) 1.126(3) 0.4090(15) 0.016(10) Uiso 1 1 d D . . . .
C1B C 0.60959(11) 0.4783(3) 0.3690(3) 0.0323(10) Uani 1 1 d . . . . .
C2B C 0.58409(11) 0.4159(3) 0.3682(2) 0.0323(10) Uani 1 1 d . . . . .
H2B H 0.568657 0.432505 0.393541 0.039 Uiso 1 1 calc R U . . .
C3B C 0.58185(12) 0.3259(3) 0.3279(2) 0.0348(11) Uani 1 1 d . . . . .
C4B C 0.60564(12) 0.3076(4) 0.2890(3) 0.0372(11) Uani 1 1 d . . . . .
C5B C 0.63186(13) 0.4535(4) 0.3299(3) 0.0426(12) Uani 1 1 d . . . . .
H5B H 0.649087 0.497810 0.332055 0.051 Uiso 1 1 calc R U . . .
C6B C 0.64471(10) 0.6012(3) 0.4706(2) 0.0239(9) Uani 1 1 d . . . . .
C7B C 0.60831(10) 0.7387(3) 0.4382(2) 0.0278(9) Uani 1 1 d . . . . .
C8B C 0.59062(11) 0.6501(3) 0.3882(3) 0.0322(10) Uani 1 1 d . . . . .
C9B C 0.55532(14) 0.2506(5) 0.3223(3) 0.0497(15) Uani 1 1 d . . . . .
C10B C 0.60499(13) 0.2206(4) 0.2424(3) 0.0428(12) Uani 1 1 d . . . . .
C11B C 0.66973(10) 0.7489(3) 0.5451(2) 0.0199(8) Uani 1 1 d . . . . .
C12B C 0.67133(11) 0.7616(3) 0.6254(2) 0.0255(9) Uani 1 1 d . . . . .
H12 H 0.653863 0.738147 0.641760 0.031 Uiso 1 1 calc R U . . .
C13B C 0.69893(11) 0.8092(3) 0.6803(2) 0.0264(9) Uani 1 1 d . . . . .
H13D H 0.699744 0.817734 0.734004 0.032 Uiso 0.458(7) 1 calc R U P A 2
C14B C 0.72584(10) 0.8453(3) 0.6589(2) 0.0187(8) Uani 1 1 d . . . . .
C15B C 0.72346(10) 0.8305(3) 0.5775(2) 0.0211(8) Uani 1 1 d . . . . .
H15B H 0.741058 0.853082 0.561179 0.025 Uiso 0.542(7) 1 calc R U P A 1
C16B C 0.69603(10) 0.7837(3) 0.5208(2) 0.0216(8) Uani 1 1 d . . . . .
H16 H 0.695010 0.775394 0.466957 0.026 Uiso 1 1 calc R U . . .
C17B C 0.60636(12) 0.8312(3) 0.3847(3) 0.0318(10) Uani 1 1 d . . . . .
H17C H 0.626476 0.872896 0.404804 0.038 Uiso 1 1 calc R U . . .
H17D H 0.600318 0.817340 0.326552 0.038 Uiso 1 1 calc R U . . .
C18B C 0.58718(12) 0.7945(4) 0.4809(3) 0.0373(11) Uani 1 1 d . . . . .
H18C H 0.600902 0.823996 0.532969 0.045 Uiso 1 1 calc R U . . .
H18D H 0.568390 0.756682 0.486155 0.045 Uiso 1 1 calc R U . . .
C19B C 0.57624(13) 0.8671(4) 0.4080(3) 0.0406(12) Uani 1 1 d . . . . .
H19C H 0.553955 0.852891 0.366865 0.049 Uiso 1 1 calc R U . . .
H19D H 0.577932 0.935481 0.424443 0.049 Uiso 1 1 calc R U . . .
C20B C 0.75599(10) 0.8941(3) 0.7216(2) 0.0221(9) Uani 1 1 d . . . . .
C21B C 0.79630(11) 1.0298(3) 0.7515(3) 0.0327(10) Uani 1 1 d . . . . .
H21D H 0.799666 1.087925 0.724142 0.049 Uiso 1 1 calc R U . . .
H21E H 0.816339 0.989121 0.765526 0.049 Uiso 1 1 calc R U . . .
H21F H 0.792361 1.047878 0.800715 0.049 Uiso 1 1 calc R U . . .
S1B S 0.67658(3) 0.53056(9) 0.50905(7) 0.0374(3) Uani 1 1 d . . . . .
F1B F 0.53694(8) 0.2785(3) 0.36923(19) 0.0598(9) Uani 1 1 d . . . . .
F2B F 0.56738(10) 0.1633(2) 0.3460(2) 0.0685(10) Uani 1 1 d . . . . .
F3B F 0.53309(9) 0.2417(3) 0.24547(19) 0.0749(12) Uani 1 1 d . . . . .
F4B F 0.70132(12) 0.8101(4) 0.7607(2) 0.0353(15) Uani 0.542(7) 1 d . . P A 1
F4D F 0.75103(12) 0.8473(3) 0.5550(3) 0.0225(15) Uani 0.458(7) 1 d . . P A 2
O1B O 0.56259(8) 0.6466(3) 0.3353(2) 0.0520(10) Uani 1 1 d . . . . .
O2B O 0.76943(8) 0.8589(2) 0.79143(16) 0.0307(7) Uani 1 1 d . . . . .
N1B N 0.63023(11) 0.3700(3) 0.2892(3) 0.0463(11) Uani 1 1 d . . . . .
N2B N 0.61354(9) 0.5728(3) 0.4112(2) 0.0268(8) Uani 1 1 d . . . . .
N3B N 0.64172(8) 0.6968(2) 0.48728(19) 0.0210(7) Uani 1 1 d . . . . .
N4B N 0.60593(12) 0.1515(3) 0.2047(3) 0.0549(12) Uani 1 1 d . . . . .
N5B N 0.76689(9) 0.9761(3) 0.69738(19) 0.0238(7) Uani 1 1 d D . . . .
H5NB H 0.7579(12) 0.998(4) 0.6496(16) 0.042(14) Uiso 1 1 d D . . . .
C22 C 0.56006(13) -0.0523(4) 0.1719(3) 0.0436(12) Uani 1 1 d . . . . .
H22A H 0.564511 0.004677 0.143775 0.052 Uiso 1 1 calc R U . . .
H22B H 0.577153 -0.053730 0.226954 0.052 Uiso 1 1 calc R U . . .
C23 C 0.53649(12) -0.1383(4) 0.0487(3) 0.0440(12) Uani 1 1 d . . . . .
H23A H 0.537436 -0.198977 0.020476 0.053 Uiso 1 1 calc R U . . .
H23B H 0.540545 -0.084447 0.016881 0.053 Uiso 1 1 calc R U . . .
C24 C 0.50193(12) -0.1275(4) 0.0535(3) 0.0452(13) Uani 1 1 d . . . . .
H24A H 0.484937 -0.124826 -0.001646 0.054 Uiso 1 1 calc R U . . .
H24B H 0.496992 -0.184325 0.081004 0.054 Uiso 1 1 calc R U . . .
C25 C 0.52552(14) -0.0434(4) 0.1770(3) 0.0513(14) Uani 1 1 d . . . . .
H25A H 0.521471 -0.098705 0.207443 0.062 Uiso 1 1 calc R U . . .
H25B H 0.524418 0.016137 0.206621 0.062 Uiso 1 1 calc R U . . .
O3 O 0.56296(8) -0.1391(2) 0.1289(2) 0.0383(8) Uani 1 1 d . . . . .
O4 O 0.49963(9) -0.0406(3) 0.0972(2) 0.0504(10) Uani 1 1 d . . . . .

loop_
_atom_site_aniso_label
_atom_site_aniso_U_11
_atom_site_aniso_U_22
_atom_site_aniso_U_33
_atom_site_aniso_U_23
_atom_site_aniso_U_13
_atom_site_aniso_U_12
C1A 0.028(2) 0.0165(19) 0.0172(17) -0.0019(15) 0.0060(16) -0.0062(16)
C2A 0.029(2) 0.020(2) 0.0181(18) -0.0045(15) 0.0067(17) -0.0031(17)
C3A 0.028(2) 0.026(2) 0.0174(18) 0.0007(15) 0.0079(16) -0.0019(17)
C4A 0.034(2) 0.024(2) 0.023(2) -0.0008(16) 0.0124(18) -0.0067(18)
C5A 0.035(2) 0.023(2) 0.034(2) -0.0042(18) 0.021(2) -0.0032(18)
C6A 0.027(2) 0.018(2) 0.0243(19) -0.0093(16) 0.0049(17) -0.0020(17)
C7A 0.032(2) 0.019(2) 0.0208(18) -0.0061(15) 0.0139(17) -0.0064(17)
C8A 0.041(3) 0.023(2) 0.024(2) -0.0062(17) 0.0156(19) -0.0093(19)
C9A 0.024(2) 0.037(3) 0.028(2) -0.0063(19) 0.0063(18) -0.0055(19)
C10A 0.051(3) 0.027(2) 0.041(3) -0.010(2) 0.027(2) -0.011(2)
C11A 0.027(2) 0.0135(19) 0.0214(18) -0.0049(15) 0.0073(17) -0.0073(16)
C12A 0.0207(19) 0.022(2) 0.0244(19) -0.0038(16) 0.0117(16) -0.0041(16)
C13A 0.028(2) 0.0181(19) 0.0234(19) -0.0057(15) 0.0145(17) -0.0029(17)
C14A 0.028(2) 0.0138(18) 0.0186(17) -0.0028(14) 0.0125(16) -0.0072(16)
C15A 0.026(2) 0.022(2) 0.030(2) -0.0083(17) 0.0052(18) 0.0008(17)
C16A 0.035(2) 0.017(2) 0.029(2) -0.0093(17) 0.0058(19) 0.0013(18)
C17A 0.036(2) 0.026(2) 0.024(2) -0.0001(17) 0.0120(19) -0.0058(19)
C18A 0.046(3) 0.030(2) 0.050(3) -0.011(2) 0.032(2) -0.010(2)
C19A 0.055(3) 0.030(2) 0.031(2) -0.0033(19) 0.023(2) -0.016(2)
C20A 0.029(2) 0.0105(17) 0.0186(18) -0.0002(14) 0.0090(16) 0.0024(16)
C21A 0.050(3) 0.022(2) 0.028(2) -0.0072(18) 0.008(2) -0.015(2)
S1A 0.0695(9) 0.0327(7) 0.0316(6) -0.0049(5) 0.0227(6) -0.0136(6)
F1A 0.0361(15) 0.0492(18) 0.0527(17) -0.0132(14) 0.0217(13) -0.0001(13)
F2A 0.0369(15) 0.0568(18) 0.0325(13) 0.0032(13) 0.0190(12) -0.0113(13)
F3A 0.0264(13) 0.066(2) 0.0324(14) -0.0106(13) 0.0020(11) -0.0071(13)
F4A 0.0331(14) 0.0276(13) 0.0356(13) -0.0176(11) 0.0113(11) 0.0027(11)
O1A 0.083(3) 0.0359(19) 0.0213(15) -0.0074(13) 0.0140(17) -0.0296(19)
O2A 0.0415(17) 0.0217(15) 0.0201(13) -0.0025(11) 0.0143(13) -0.0060(13)
N1A 0.046(2) 0.0171(18) 0.042(2) -0.0091(15) 0.0238(19) -0.0091(16)
N2A 0.0288(18) 0.0166(16) 0.0195(15) -0.0062(13) 0.0105(14) -0.0054(14)
N3A 0.0274(18) 0.0161(16) 0.0209(15) -0.0068(13) 0.0076(14) -0.0038(14)
N4A 0.074(3) 0.039(3) 0.071(3) -0.023(2) 0.048(3) -0.027(2)
N5A 0.035(2) 0.0199(17) 0.0170(16) -0.0052(13) 0.0093(15) -0.0091(15)
C1B 0.029(2) 0.032(2) 0.031(2) 0.0031(19) 0.0037(19) -0.007(2)
C2B 0.029(2) 0.042(3) 0.023(2) 0.0012(19) 0.0060(18) -0.001(2)
C3B 0.042(3) 0.028(2) 0.0191(19) -0.0030(17) -0.0070(19) 0.003(2)
C4B 0.035(3) 0.034(3) 0.033(2) 0.001(2) 0.000(2) -0.008(2)
C5B 0.046(3) 0.035(3) 0.053(3) -0.018(2) 0.025(3) -0.010(2)
C6B 0.027(2) 0.026(2) 0.0239(19) -0.0039(16) 0.0149(17) -0.0061(18)
C7B 0.021(2) 0.030(2) 0.029(2) -0.0008(18) 0.0049(18) 0.0043(18)
C8B 0.025(2) 0.037(3) 0.035(2) -0.002(2) 0.010(2) -0.002(2)
C9B 0.050(3) 0.070(4) 0.027(2) -0.002(2) 0.011(2) -0.025(3)
C10B 0.039(3) 0.038(3) 0.051(3) -0.017(2) 0.014(2) -0.005(2)
C11B 0.022(2) 0.0151(19) 0.0230(18) -0.0002(15) 0.0083(16) 0.0019(15)
C12B 0.027(2) 0.030(2) 0.025(2) -0.0013(17) 0.0156(18) -0.0015(18)
C13B 0.033(2) 0.031(2) 0.0175(18) -0.0010(16) 0.0117(17) 0.0025(19)
C14B 0.025(2) 0.0133(18) 0.0190(17) -0.0010(14) 0.0098(16) 0.0053(15)
C15B 0.026(2) 0.020(2) 0.0210(18) 0.0013(15) 0.0139(17) 0.0011(16)
C16B 0.029(2) 0.019(2) 0.0179(18) -0.0013(15) 0.0100(17) 0.0030(17)
C17B 0.034(2) 0.029(2) 0.031(2) 0.0011(18) 0.0090(19) 0.0073(19)
C18B 0.033(3) 0.046(3) 0.038(2) 0.006(2) 0.018(2) 0.014(2)
C19B 0.039(3) 0.043(3) 0.039(3) 0.004(2) 0.013(2) 0.015(2)
C20B 0.028(2) 0.024(2) 0.0174(18) -0.0032(15) 0.0113(16) 0.0053(17)
C21B 0.034(2) 0.038(3) 0.026(2) -0.0059(19) 0.0107(19) -0.011(2)
S1B 0.0345(6) 0.0343(6) 0.0407(6) -0.0051(5) 0.0102(5) -0.0004(5)
F1B 0.0540(19) 0.077(2) 0.0532(18) -0.0075(17) 0.0247(16) -0.0284(18)
F2B 0.105(3) 0.043(2) 0.063(2) -0.0041(16) 0.037(2) -0.025(2)
F3B 0.061(2) 0.112(3) 0.0416(17) -0.0112(19) 0.0054(16) -0.046(2)
F4B 0.042(3) 0.049(3) 0.020(2) -0.008(2) 0.017(2) -0.007(2)
F4D 0.027(3) 0.022(3) 0.022(3) -0.0057(19) 0.014(2) -0.005(2)
O1B 0.0270(18) 0.048(2) 0.064(2) -0.0035(18) -0.0049(17) -0.0017(16)
O2B 0.0391(18) 0.0322(17) 0.0179(13) 0.0022(12) 0.0068(13) 0.0003(14)
N1B 0.040(2) 0.044(3) 0.054(3) -0.018(2) 0.017(2) -0.009(2)
N2B 0.0266(19) 0.0263(19) 0.0257(17) -0.0030(14) 0.0071(15) -0.0063(15)
N3B 0.0214(17) 0.0189(17) 0.0228(16) -0.0016(13) 0.0081(14) 0.0010(14)
N4B 0.055(3) 0.045(3) 0.058(3) -0.015(2) 0.012(2) -0.001(2)
N5B 0.0289(19) 0.0231(18) 0.0177(16) -0.0018(14) 0.0061(15) -0.0032(15)
C22 0.043(3) 0.041(3) 0.040(3) -0.004(2) 0.007(2) -0.011(2)
C23 0.036(3) 0.040(3) 0.048(3) -0.009(2) 0.007(2) 0.001(2)
C24 0.031(3) 0.034(3) 0.060(3) -0.010(2) 0.003(2) -0.004(2)
C25 0.056(3) 0.045(3) 0.055(3) -0.014(3) 0.023(3) -0.009(3)
O3 0.0310(17) 0.0324(18) 0.0464(19) 0.0011(15) 0.0076(15) 0.0005(14)
O4 0.0345(19) 0.037(2) 0.077(3) -0.0129(18) 0.0160(19) -0.0026(16)

loop_
_atom_type_symbol
_atom_type_description
_atom_type_scat_dispersion_real
_atom_type_scat_dispersion_imag
_atom_type_scat_source
C C 0.0033 0.0016 'International Tables Vol C Tables 4.2.6.8 and 6.1.1.4'
H H 0.0000 0.0000 'International Tables Vol C Tables 4.2.6.8 and 6.1.1.4'
N N 0.0061 0.0033 'International Tables Vol C Tables 4.2.6.8 and 6.1.1.4'
O O 0.0106 0.0060 'International Tables Vol C Tables 4.2.6.8 and 6.1.1.4'
F F 0.0171 0.0103 'International Tables Vol C Tables 4.2.6.8 and 6.1.1.4'
S S 0.1246 0.1234 'International Tables Vol C Tables 4.2.6.8 and 6.1.1.4'

loop_
_geom_angle_atom_site_label_1
_geom_angle_atom_site_label_2
_geom_angle_atom_site_label_3
_geom_angle
_geom_angle_site_symmetry_1
_geom_angle_site_symmetry_3
_geom_angle_publ_flag
C2A C1A C5A 120.4(4) . . ?
C2A C1A N2A 120.5(3) . . ?
C5A C1A N2A 119.1(4) . . ?
C1A C2A C3A 118.4(4) . . ?
C1A C2A H2A 120.8 . . ?
C3A C2A H2A 120.8 . . ?
C2A C3A C4A 117.7(4) . . ?
C2A C3A C9A 121.5(4) . . ?
C4A C3A C9A 120.7(4) . . ?
N1A C4A C3A 124.2(4) . . ?
N1A C4A C10A 115.2(4) . . ?
C3A C4A C10A 120.6(4) . . ?
N1A C5A C1A 122.1(4) . . ?
N1A C5A H5A 119.0 . . ?
C1A C5A H5A 119.0 . . ?
N3A C6A N2A 106.8(3) . . ?
N3A C6A S1A 127.8(3) . . ?
N2A C6A S1A 125.2(3) . . ?
N3A C7A C8A 101.4(3) . . ?
N3A C7A C18A 119.4(4) . . ?
C8A C7A C18A 113.9(3) . . ?
N3A C7A C17A 120.9(3) . . ?
C8A C7A C17A 113.6(3) . . ?
C18A C7A C17A 88.3(3) . . ?
O1A C8A N2A 125.1(4) . . ?
O1A C8A C7A 128.3(4) . . ?
N2A C8A C7A 106.5(3) . . ?
F1A C9A F2A 108.7(4) . . ?
F1A C9A F3A 107.4(4) . . ?
F2A C9A F3A 106.1(3) . . ?
F1A C9A C3A 111.8(4) . . ?
F2A C9A C3A 111.2(4) . . ?
F3A C9A C3A 111.3(3) . . ?
N4A C10A C4A 179.4(5) . . ?
C12A C11A C16A 121.3(3) . . ?
C12A C11A N3A 118.7(4) . . ?
C16A C11A N3A 120.0(3) . . ?
C11A C12A C13A 117.9(4) . . ?
C11A C12A H12A 121.0 . . ?
C13A C12A H12A 121.0 . . ?
F4A C13A C12A 118.4(4) . . ?
F4A C13A C14A 118.7(3) . . ?
C12A C13A C14A 122.9(4) . . ?
C13A C14A C15A 117.8(3) . . ?
C13A C14A C20A 119.9(3) . . ?
C15A C14A C20A 122.2(4) . . ?
C16A C15A C14A 120.8(4) . . ?
C16A C15A H15A 119.6 . . ?
C14A C15A H15A 119.6 . . ?
C15A C16A C11A 119.1(4) . . ?
C15A C16A H16A 120.4 . . ?
C11A C16A H16A 120.4 . . ?
C19A C17A C7A 88.5(3) . . ?
C19A C17A H17A 113.9 . . ?
C7A C17A H17A 113.9 . . ?
C19A C17A H17B 113.9 . . ?
C7A C17A H17B 113.9 . . ?
H17A C17A H17B 111.1 . . ?
C19A C18A C7A 88.9(3) . . ?
C19A C18A H18A 113.8 . . ?
C7A C18A H18A 113.8 . . ?
C19A C18A H18B 113.8 . . ?
C7A C18A H18B 113.8 . . ?
H18A C18A H18B 111.1 . . ?
C18A C19A C17A 88.8(3) . . ?
C18A C19A H19A 113.9 . . ?
C17A C19A H19A 113.9 . . ?
C18A C19A H19B 113.8 . . ?
C17A C19A H19B 113.9 . . ?
H19A C19A H19B 111.1 . . ?
O2A C20A N5A 124.3(3) . . ?
O2A C20A C14A 120.1(3) . . ?
N5A C20A C14A 115.6(3) . . ?
N5A C21A H21A 109.5 . . ?
N5A C21A H21B 109.5 . . ?
H21A C21A H21B 109.5 . . ?
N5A C21A H21C 109.5 . . ?
H21A C21A H21C 109.5 . . ?
H21B C21A H21C 109.5 . . ?
C5A N1A C4A 117.2(4) . . ?
C8A N2A C6A 111.7(3) . . ?
C8A N2A C1A 123.2(3) . . ?
C6A N2A C1A 124.1(3) . . ?
C6A N3A C11A 122.5(3) . . ?
C6A N3A C7A 113.3(3) . . ?
C11A N3A C7A 123.6(3) . . ?
C20A N5A C21A 122.3(3) . . ?
C20A N5A H5NA 120(3) . . ?
C21A N5A H5NA 117(3) . . ?
C2B C1B C5B 120.4(4) . . ?
C2B C1B N2B 120.2(4) . . ?
C5B C1B N2B 119.4(4) . . ?
C1B C2B C3B 117.7(5) . . ?
C1B C2B H2B 121.1 . . ?
C3B C2B H2B 121.1 . . ?
C2B C3B C4B 117.6(4) . . ?
C2B C3B C9B 123.5(5) . . ?
C4B C3B C9B 118.9(4) . . ?
N1B C4B C3B 124.1(4) . . ?
N1B C4B C10B 112.9(5) . . ?
C3B C4B C10B 122.9(4) . . ?
N1B C5B C1B 124.0(5) . . ?
N1B C5B H5B 118.0 . . ?
C1B C5B H5B 118.0 . . ?
N3B C6B N2B 107.0(3) . . ?
N3B C6B S1B 128.5(3) . . ?
N2B C6B S1B 124.4(3) . . ?
N3B C7B C8B 101.1(3) . . ?
N3B C7B C18B 120.0(3) . . ?
C8B C7B C18B 115.0(4) . . ?
N3B C7B C17B 120.0(4) . . ?
C8B C7B C17B 113.0(3) . . ?
C18B C7B C17B 88.4(3) . . ?
O1B C8B N2B 125.1(4) . . ?
O1B C8B C7B 127.7(4) . . ?
N2B C8B C7B 107.1(3) . . ?
F2B C9B F3B 106.7(5) . . ?
F2B C9B F1B 107.6(4) . . ?
F3B C9B F1B 106.7(5) . . ?
F2B C9B C3B 114.5(5) . . ?
F3B C9B C3B 111.3(4) . . ?
F1B C9B C3B 109.6(5) . . ?
N4B C10B C4B 176.8(6) . . ?
C12B C11B C16B 120.2(4) . . ?
C12B C11B N3B 120.3(4) . . ?
C16B C11B N3B 119.5(3) . . ?
C13B C12B C11B 119.3(4) . . ?
C13B C12B H12 120.4 . . ?
C11B C12B H12 120.4 . . ?
F4B C13B C12B 117.1(4) . . ?
F4B C13B C14B 120.0(4) . . ?
C12B C13B C14B 122.5(4) . . ?
C12B C13B H13D 118.7 . . ?
C14B C13B H13D 118.7 . . ?
C13B C14B C15B 116.6(4) . . ?
C13B C14B C20B 120.7(3) . . ?
C15B C14B C20B 122.7(4) . . ?
F4D C15B C16B 116.5(4) . . ?
F4D C15B C14B 120.3(4) . . ?
C16B C15B C14B 122.3(4) . . ?
C16B C15B H15B 118.9 . . ?
C14B C15B H15B 118.9 . . ?
C15B C16B C11B 119.1(3) . . ?
C15B C16B H16 120.4 . . ?
C11B C16B H16 120.4 . . ?
C19B C17B C7B 88.4(3) . . ?
C19B C17B H17C 113.9 . . ?
C7B C17B H17C 113.9 . . ?
C19B C17B H17D 113.9 . . ?
C7B C17B H17D 113.9 . . ?
H17C C17B H17D 111.1 . . ?
C7B C18B C19B 88.4(3) . . ?
C7B C18B H18C 113.9 . . ?
C19B C18B H18C 113.9 . . ?
C7B C18B H18D 113.9 . . ?
C19B C18B H18D 113.9 . . ?
H18C C18B H18D 111.1 . . ?
C17B C19B C18B 89.1(3) . . ?
C17B C19B H19C 113.8 . . ?
C18B C19B H19C 113.8 . . ?
C17B C19B H19D 113.8 . . ?
C18B C19B H19D 113.8 . . ?
H19C C19B H19D 111.0 . . ?
O2B C20B N5B 123.3(4) . . ?
O2B C20B C14B 120.8(4) . . ?
N5B C20B C14B 115.9(3) . . ?
N5B C21B H21D 109.5 . . ?
N5B C21B H21E 109.5 . . ?
H21D C21B H21E 109.5 . . ?
N5B C21B H21F 109.5 . . ?
H21D C21B H21F 109.5 . . ?
H21E C21B H21F 109.5 . . ?
C5B N1B C4B 116.2(5) . . ?
C8B N2B C6B 111.7(3) . . ?
C8B N2B C1B 125.6(3) . . ?
C6B N2B C1B 121.6(3) . . ?
C6B N3B C11B 121.0(3) . . ?
C6B N3B C7B 113.1(3) . . ?
C11B N3B C7B 125.9(3) . . ?
C20B N5B C21B 121.6(3) . . ?
C20B N5B H5NB 122(4) . . ?
C21B N5B H5NB 116(4) . . ?
O3 C22 C25 111.5(4) . . ?
O3 C22 H22A 109.3 . . ?
C25 C22 H22A 109.3 . . ?
O3 C22 H22B 109.3 . . ?
C25 C22 H22B 109.3 . . ?
H22A C22 H22B 108.0 . . ?
O3 C23 C24 111.9(4) . . ?
O3 C23 H23A 109.2 . . ?
C24 C23 H23A 109.2 . . ?
O3 C23 H23B 109.2 . . ?
C24 C23 H23B 109.2 . . ?
H23A C23 H23B 107.9 . . ?
O4 C24 C23 111.3(4) . . ?
O4 C24 H24A 109.4 . . ?
C23 C24 H24A 109.4 . . ?
O4 C24 H24B 109.4 . . ?
C23 C24 H24B 109.4 . . ?
H24A C24 H24B 108.0 . . ?
O4 C25 C22 111.1(4) . . ?
O4 C25 H25A 109.4 . . ?
C22 C25 H25A 109.4 . . ?
O4 C25 H25B 109.4 . . ?
C22 C25 H25B 109.4 . . ?
H25A C25 H25B 108.0 . . ?
C22 O3 C23 108.8(4) . . ?
C25 O4 C24 109.0(4) . . ?

loop_
_geom_bond_atom_site_label_1
_geom_bond_atom_site_label_2
_geom_bond_distance
_geom_bond_site_symmetry_2
_geom_bond_publ_flag
C1A C2A 1.372(6) . ?
C1A C5A 1.392(6) . ?
C1A N2A 1.428(5) . ?
C2A C3A 1.385(6) . ?
C2A H2A 0.9300 . ?
C3A C4A 1.397(6) . ?
C3A C9A 1.505(6) . ?
C4A N1A 1.338(6) . ?
C4A C10A 1.456(6) . ?
C5A N1A 1.337(5) . ?
C5A H5A 0.9300 . ?
C6A N3A 1.335(5) . ?
C6A N2A 1.397(5) . ?
C6A S1A 1.597(4) . ?
C7A N3A 1.460(5) . ?
C7A C8A 1.506(5) . ?
C7A C18A 1.545(6) . ?
C7A C17A 1.547(6) . ?
C8A O1A 1.201(5) . ?
C8A N2A 1.387(5) . ?
C9A F1A 1.317(5) . ?
C9A F2A 1.332(5) . ?
C9A F3A 1.346(5) . ?
C10A N4A 1.135(6) . ?
C11A C12A 1.379(5) . ?
C11A C16A 1.389(6) . ?
C11A N3A 1.434(5) . ?
C12A C13A 1.379(5) . ?
C12A H12A 0.9300 . ?
C13A F4A 1.351(4) . ?
C13A C14A 1.384(6) . ?
C14A C15A 1.389(5) . ?
C14A C20A 1.505(5) . ?
C15A C16A 1.388(5) . ?
C15A H15A 0.9300 . ?
C16A H16A 0.9300 . ?
C17A C19A 1.542(6) . ?
C17A H17A 0.9700 . ?
C17A H17B 0.9700 . ?
C18A C19A 1.535(7) . ?
C18A H18A 0.9700 . ?
C18A H18B 0.9700 . ?
C19A H19A 0.9700 . ?
C19A H19B 0.9700 . ?
C20A O2A 1.232(4) . ?
C20A N5A 1.318(5) . ?
C21A N5A 1.460(5) . ?
C21A H21A 0.9600 . ?
C21A H21B 0.9600 . ?
C21A H21C 0.9600 . ?
N5A H5NA 0.827(19) . ?
C1B C2B 1.359(6) . ?
C1B C5B 1.377(7) . ?
C1B N2B 1.462(6) . ?
C2B C3B 1.400(6) . ?
C2B H2B 0.9300 . ?
C3B C4B 1.411(7) . ?
C3B C9B 1.488(7) . ?
C4B N1B 1.333(6) . ?
C4B C10B 1.431(7) . ?
C5B N1B 1.327(6) . ?
C5B H5B 0.9300 . ?
C6B N3B 1.350(5) . ?
C6B N2B 1.397(5) . ?
C6B S1B 1.584(4) . ?
C7B N3B 1.468(5) . ?
C7B C8B 1.516(6) . ?
C7B C18B 1.543(6) . ?
C7B C17B 1.552(6) . ?
C8B O1B 1.205(5) . ?
C8B N2B 1.384(6) . ?
C9B F2B 1.300(7) . ?
C9B F3B 1.334(6) . ?
C9B F1B 1.359(6) . ?
C10B N4B 1.155(6) . ?
C11B C12B 1.386(5) . ?
C11B C16B 1.393(6) . ?
C11B N3B 1.430(5) . ?
C12B C13B 1.370(6) . ?
C12B H12 0.9300 . ?
C13B F4B 1.367(5) . ?
C13B C14B 1.395(6) . ?
C13B H13D 0.9300 . ?
C14B C15B 1.399(5) . ?
C14B C20B 1.497(5) . ?
C15B F4D 1.362(6) . ?
C15B C16B 1.373(5) . ?
C15B H15B 0.9300 . ?
C16B H16 0.9300 . ?
C17B C19B 1.534(7) . ?
C17B H17C 0.9700 . ?
C17B H17D 0.9700 . ?
C18B C19B 1.544(6) . ?
C18B H18C 0.9700 . ?
C18B H18D 0.9700 . ?
C19B H19C 0.9700 . ?
C19B H19D 0.9700 . ?
C20B O2B 1.239(5) . ?
C20B N5B 1.330(5) . ?
C21B N5B 1.452(5) . ?
C21B H21D 0.9600 . ?
C21B H21E 0.9600 . ?
C21B H21F 0.9600 . ?
N5B H5NB 0.836(19) . ?
C22 O3 1.427(6) . ?
C22 C25 1.483(7) . ?
C22 H22A 0.9700 . ?
C22 H22B 0.9700 . ?
C23 O3 1.438(6) . ?
C23 C24 1.483(7) . ?
C23 H23A 0.9700 . ?
C23 H23B 0.9700 . ?
C24 O4 1.429(6) . ?
C24 H24A 0.9700 . ?
C24 H24B 0.9700 . ?
C25 O4 1.424(6) . ?
C25 H25A 0.9700 . ?
C25 H25B 0.9700 . ?

loop_
_geom_hbond_atom_site_label_D
_geom_hbond_atom_site_label_H
_geom_hbond_atom_site_label_A
_geom_hbond_distance_DH
_geom_hbond_distance_HA
_geom_hbond_distance_DA
_geom_hbond_angle_DHA
_geom_hbond_site_symmetry_A
_geom_hbond_publ_flag
N5A H5NA O2B 0.827(19) 2.08(2) 2.904(4) 173(4) 6_575 yes
N5B H5NB O2A 0.836(19) 2.02(2) 2.849(4) 173(5) . yes
C2A H2A O3 0.93 2.47 3.179(5) 133 1_565 yes
C5A H5A S1B 0.93 2.82 3.681(4) 155 6_565 yes
C15A H15A S1B 0.93 2.79 3.611(4) 148 7_666 yes
C5B H5B S1A 0.93 2.67 3.412(5) 138 . yes
C22 H22A N4B 0.97 2.61 3.305(7) 129 . yes

loop_
_geom_torsion_atom_site_label_1
_geom_torsion_atom_site_label_2
_geom_torsion_atom_site_label_3
_geom_torsion_atom_site_label_4
_geom_torsion
_geom_torsion_site_symmetry_1
_geom_torsion_site_symmetry_2
_geom_torsion_site_symmetry_3
_geom_torsion_site_symmetry_4
_geom_torsion_publ_flag
C5A C1A C2A C3A 0.1(6) . . . . ?
N2A C1A C2A C3A 177.8(3) . . . . ?
C1A C2A C3A C4A 0.5(5) . . . . ?
C1A C2A C3A C9A -179.4(4) . . . . ?
C2A C3A C4A N1A -1.3(6) . . . . ?
C9A C3A C4A N1A 178.6(4) . . . . ?
C2A C3A C4A C10A 178.8(4) . . . . ?
C9A C3A C4A C10A -1.3(6) . . . . ?
C2A C1A C5A N1A 0.0(6) . . . . ?
N2A C1A C5A N1A -177.7(4) . . . . ?
N3A C7A C8A O1A 177.9(5) . . . . ?
C18A C7A C8A O1A -52.5(7) . . . . ?
C17A C7A C8A O1A 46.6(7) . . . . ?
N3A C7A C8A N2A -2.8(4) . . . . ?
C18A C7A C8A N2A 126.8(4) . . . . ?
C17A C7A C8A N2A -134.1(4) . . . . ?
C2A C3A C9A F1A 6.6(5) . . . . ?
C4A C3A C9A F1A -173.3(4) . . . . ?
C2A C3A C9A F2A -115.1(4) . . . . ?
C4A C3A C9A F2A 65.0(5) . . . . ?
C2A C3A C9A F3A 126.8(4) . . . . ?
C4A C3A C9A F3A -53.1(5) . . . . ?
C16A C11A C12A C13A -1.6(6) . . . . ?
N3A C11A C12A C13A -179.8(3) . . . . ?
C11A C12A C13A F4A 178.2(3) . . . . ?
C11A C12A C13A C14A -0.5(6) . . . . ?
F4A C13A C14A C15A -177.2(3) . . . . ?
C12A C13A C14A C15A 1.5(6) . . . . ?
F4A C13A C14A C20A 4.6(5) . . . . ?
C12A C13A C14A C20A -176.7(4) . . . . ?
C13A C14A C15A C16A -0.4(6) . . . . ?
C20A C14A C15A C16A 177.7(4) . . . . ?
C14A C15A C16A C11A -1.6(6) . . . . ?
C12A C11A C16A C15A 2.7(6) . . . . ?
N3A C11A C16A C15A -179.2(4) . . . . ?
N3A C7A C17A C19A 141.2(4) . . . . ?
C8A C7A C17A C19A -97.9(4) . . . . ?
C18A C7A C17A C19A 17.6(3) . . . . ?
N3A C7A C18A C19A -142.6(4) . . . . ?
C8A C7A C18A C19A 97.5(4) . . . . ?
C17A C7A C18A C19A -17.6(3) . . . . ?
C7A C18A C19A C17A 17.7(3) . . . . ?
C7A C17A C19A C18A -17.7(3) . . . . ?
C13A C14A C20A O2A 70.5(5) . . . . ?
C15A C14A C20A O2A -107.5(5) . . . . ?
C13A C14A C20A N5A -108.2(4) . . . . ?
C15A C14A C20A N5A 73.8(5) . . . . ?
C1A C5A N1A C4A -0.6(6) . . . . ?
C3A C4A N1A C5A 1.3(6) . . . . ?
C10A C4A N1A C5A -178.8(4) . . . . ?
O1A C8A N2A C6A 179.9(5) . . . . ?
C7A C8A N2A C6A 0.5(5) . . . . ?
O1A C8A N2A C1A -10.6(7) . . . . ?
C7A C8A N2A C1A 170.0(3) . . . . ?
N3A C6A N2A C8A 2.3(5) . . . . ?
S1A C6A N2A C8A -172.5(3) . . . . ?
N3A C6A N2A C1A -167.1(4) . . . . ?
S1A C6A N2A C1A 18.1(6) . . . . ?
C2A C1A N2A C8A -98.9(5) . . . . ?
C5A C1A N2A C8A 78.8(5) . . . . ?
C2A C1A N2A C6A 69.4(5) . . . . ?
C5A C1A N2A C6A -112.9(4) . . . . ?
N2A C6A N3A C11A -176.3(3) . . . . ?
S1A C6A N3A C11A -1.7(6) . . . . ?
N2A C6A N3A C7A -4.3(5) . . . . ?
S1A C6A N3A C7A 170.3(3) . . . . ?
C12A C11A N3A C6A -106.1(5) . . . . ?
C16A C11A N3A C6A 75.8(5) . . . . ?
C12A C11A N3A C7A 82.8(5) . . . . ?
C16A C11A N3A C7A -95.4(5) . . . . ?
C8A C7A N3A C6A 4.4(4) . . . . ?
C18A C7A N3A C6A -121.6(4) . . . . ?
C17A C7A N3A C6A 131.1(4) . . . . ?
C8A C7A N3A C11A 176.3(4) . . . . ?
C18A C7A N3A C11A 50.3(5) . . . . ?
C17A C7A N3A C11A -57.1(5) . . . . ?
O2A C20A N5A C21A 2.7(6) . . . . ?
C14A C20A N5A C21A -178.7(4) . . . . ?
C5B C1B C2B C3B 1.2(6) . . . . ?
N2B C1B C2B C3B -179.0(4) . . . . ?
C1B C2B C3B C4B -1.8(6) . . . . ?
C1B C2B C3B C9B 179.9(4) . . . . ?
C2B C3B C4B N1B 0.9(7) . . . . ?
C9B C3B C4B N1B 179.3(5) . . . . ?
C2B C3B C4B C10B -176.9(4) . . . . ?
C9B C3B C4B C10B 1.5(7) . . . . ?
C2B C1B C5B N1B 0.4(8) . . . . ?
N2B C1B C5B N1B -179.3(5) . . . . ?
N3B C7B C8B O1B -176.9(5) . . . . ?
C18B C7B C8B O1B 52.2(7) . . . . ?
C17B C7B C8B O1B -47.3(7) . . . . ?
N3B C7B C8B N2B -0.1(4) . . . . ?
C18B C7B C8B N2B -130.9(4) . . . . ?
C17B C7B C8B N2B 129.6(4) . . . . ?
C2B C3B C9B F2B -127.8(5) . . . . ?
C4B C3B C9B F2B 53.9(6) . . . . ?
C2B C3B C9B F3B 111.1(5) . . . . ?
C4B C3B C9B F3B -67.2(6) . . . . ?
C2B C3B C9B F1B -6.7(6) . . . . ?
C4B C3B C9B F1B 175.0(4) . . . . ?
C16B C11B C12B C13B 0.3(6) . . . . ?
N3B C11B C12B C13B 178.0(4) . . . . ?
C11B C12B C13B F4B -172.7(4) . . . . ?
C11B C12B C13B C14B -0.3(6) . . . . ?
F4B C13B C14B C15B 172.0(4) . . . . ?
C12B C13B C14B C15B -0.1(6) . . . . ?
F4B C13B C14B C20B -6.0(6) . . . . ?
C12B C13B C14B C20B -178.2(4) . . . . ?
C13B C14B C15B F4D -168.3(4) . . . . ?
C20B C14B C15B F4D 9.7(6) . . . . ?
C13B C14B C15B C16B 0.6(6) . . . . ?
C20B C14B C15B C16B 178.6(4) . . . . ?
F4D C15B C16B C11B 168.7(4) . . . . ?
C14B C15B C16B C11B -0.6(6) . . . . ?
C12B C11B C16B C15B 0.1(6) . . . . ?
N3B C11B C16B C15B -177.6(3) . . . . ?
N3B C7B C17B C19B -142.2(4) . . . . ?
C8B C7B C17B C19B 98.6(4) . . . . ?
C18B C7B C17B C19B -18.0(3) . . . . ?
N3B C7B C18B C19B 142.1(4) . . . . ?
C8B C7B C18B C19B -96.9(4) . . . . ?
C17B C7B C18B C19B 17.9(4) . . . . ?
C7B C17B C19B C18B 18.0(4) . . . . ?
C7B C18B C19B C17B -18.1(4) . . . . ?
C13B C14B C20B O2B 43.7(5) . . . . ?
C15B C14B C20B O2B -134.2(4) . . . . ?
C13B C14B C20B N5B -136.2(4) . . . . ?
C15B C14B C20B N5B 45.9(5) . . . . ?
C1B C5B N1B C4B -1.4(8) . . . . ?
C3B C4B N1B C5B 0.7(7) . . . . ?
C10B C4B N1B C5B 178.6(5) . . . . ?
O1B C8B N2B C6B 176.2(5) . . . . ?
C7B C8B N2B C6B -0.7(5) . . . . ?
O1B C8B N2B C1B 8.3(7) . . . . ?
C7B C8B N2B C1B -168.7(4) . . . . ?
N3B C6B N2B C8B 1.3(5) . . . . ?
S1B C6B N2B C8B -179.1(3) . . . . ?
N3B C6B N2B C1B 169.8(3) . . . . ?
S1B C6B N2B C1B -10.6(6) . . . . ?
C2B C1B N2B C8B -66.7(6) . . . . ?
C5B C1B N2B C8B 113.1(5) . . . . ?
C2B C1B N2B C6B 126.5(4) . . . . ?
C5B C1B N2B C6B -53.7(6) . . . . ?
N2B C6B N3B C11B -178.8(3) . . . . ?
S1B C6B N3B C11B 1.6(6) . . . . ?
N2B C6B N3B C7B -1.3(4) . . . . ?
S1B C6B N3B C7B 179.1(3) . . . . ?
C12B C11B N3B C6B -98.1(5) . . . . ?
C16B C11B N3B C6B 79.7(5) . . . . ?
C12B C11B N3B C7B 84.8(5) . . . . ?
C16B C11B N3B C7B -97.5(5) . . . . ?
C8B C7B N3B C6B 0.9(4) . . . . ?
C18B C7B N3B C6B 128.5(4) . . . . ?
C17B C7B N3B C6B -124.2(4) . . . . ?
C8B C7B N3B C11B 178.2(4) . . . . ?
C18B C7B N3B C11B -54.1(6) . . . . ?
C17B C7B N3B C11B 53.2(5) . . . . ?
O2B C20B N5B C21B 1.3(6) . . . . ?
C14B C20B N5B C21B -178.8(4) . . . . ?
O3 C23 C24 O4 56.9(6) . . . . ?
O3 C22 C25 O4 -59.2(6) . . . . ?
C25 C22 O3 C23 56.4(5) . . . . ?
C24 C23 O3 C22 -55.4(5) . . . . ?
C22 C25 O4 C24 57.8(6) . . . . ?
C23 C24 O4 C25 -56.8(6) . . . . ?
